data_2023144
loop_
_publ_author_name
'Goyal, Navneet'
'Donahue, James P.'
'Thompson, Anthony'
'Zhang, Xiaodong'
'Mague, Joel T.'
'Foroozesh, Maryam'

_publ_section_title
;
 Ethyl 2-[(2-oxo-2H-chromen-6-yl)oxy]acetate
;
_journal_coeditor_code JY2047
_journal_issue 6
_journal_name_full 'Acta Crystallographica Section E Crystallographic Communications'
_journal_page_first 659
_journal_page_last 662
_journal_paper_doi 10.1107/S2056989024004729
_journal_volume 80
_journal_year 2024
_chemical_formula_iupac 'C13 H12 O5'
_chemical_formula_moiety 'C13 H12 O5'
_chemical_formula_sum 'C13 H12 O5'
_chemical_formula_weight 248.23
_chemical_name_systematic
;
Ethyl 2-[(2-oxo-2<i>H</i>-chromen-6-yl)oxy]acetate
;
_space_group_crystal_system monoclinic
_space_group_IT_number 15
_space_group_name_Hall '-C 2yc'
_space_group_name_H-M_alt 'C 1 2/c 1'
_atom_sites_solution_hydrogens geom
_atom_sites_solution_primary dual
_atom_sites_solution_secondary difmap
_audit_creation_method SHELXL-2019/1
_cell_angle_alpha 90
_cell_angle_beta 96.062(2)
_cell_angle_gamma 90
_cell_formula_units_Z 8
_cell_length_a 8.2188(4)
_cell_length_b 13.8709(7)
_cell_length_c 20.8370(11)
_cell_measurement_reflns_used 9847
_cell_measurement_temperature 150.(2)
_cell_measurement_theta_max 28.6560
_cell_measurement_theta_min 2.8929
_cell_volume 2362.2(2)
_computing_cell_refinement
;
<i>SAINT</i> (Bruker, 2021)
;
_computing_data_collection
;
<i>APEX4</i> (Bruker, 2021)
;
_computing_data_reduction
;
<i>SAINT</i> (Bruker, 2021)
;
_computing_molecular_graphics
;
<i>SHELXTL</i> (Sheldrick, 2008)
;
_computing_publication_material
;
<i>SHELXTL</i> (Sheldrick, 2008)
;
_computing_structure_refinement
;
<i>SHELXL2018/3</i> (Sheldrick, 2015<i>b</i>)
;
_computing_structure_solution
;
<i>SHELXT/5</i> (Sheldrick, 2015<i>a</i>)
;
_diffrn_ambient_temperature 150.(2)
_diffrn_detector_area_resol_mean 7.3910
_diffrn_measured_fraction_theta_full 0.989
_diffrn_measured_fraction_theta_max 0.989
_diffrn_measurement_device 'Bruker D8 QUEST PHOTON 3 diffractometer'
_diffrn_measurement_device_type 'Bruker D8 QUEST PHOTON 3 diffractometer'
_diffrn_measurement_method '\f and \w scans'
_diffrn_radiation_monochromator graphite
_diffrn_radiation_type MoK\a
_diffrn_radiation_wavelength 0.71073
_diffrn_reflns_av_R_equivalents 0.0314
_diffrn_reflns_av_unetI/netI 0.0173
_diffrn_reflns_limit_h_max 11
_diffrn_reflns_limit_h_min -11
_diffrn_reflns_limit_k_max 18
_diffrn_reflns_limit_k_min -18
_diffrn_reflns_limit_l_max 28
_diffrn_reflns_limit_l_min -28
_diffrn_reflns_number 30310
_diffrn_reflns_theta_full 28.76
_diffrn_reflns_theta_max 28.76
_diffrn_reflns_theta_min 2.89
_diffrn_source 'fine-focus sealed tube'
_diffrn_source_current 30.0
_diffrn_source_power 1.50
_diffrn_source_voltage 50
_exptl_absorpt_coefficient_mu 0.108
_exptl_absorpt_correction_T_max 0.99
_exptl_absorpt_correction_T_min 0.95
_exptl_absorpt_correction_type numerical
_exptl_absorpt_process_details
;
(<i>SADABS</i>; Krause et al., 2015)
;
_exptl_crystal_colour 'clear colourless'
_exptl_crystal_density_diffrn 1.396
_exptl_crystal_density_method 'not measured'
_exptl_crystal_description block
_exptl_crystal_F_000 1040
_exptl_crystal_size_max 0.223
_exptl_crystal_size_mid 0.114
_exptl_crystal_size_min 0.073
_refine_diff_density_max 0.296
_refine_diff_density_min -0.177
_refine_ls_extinction_method none
_refine_ls_goodness_of_fit_ref 1.076
_refine_ls_hydrogen_treatment constr
_refine_ls_matrix_type full
_refine_ls_number_parameters 164
_refine_ls_number_reflns 3031
_refine_ls_number_restraints 0
_refine_ls_restrained_S_all 1.076
_refine_ls_R_factor_all 0.0467
_refine_ls_R_factor_gt 0.0383
_refine_ls_shift/su_max 0.001
_refine_ls_shift/su_mean 0.000
_refine_ls_structure_factor_coef Fsqd
_refine_ls_weighting_details 'w=1/[\s^2^(Fo^2^)+(0.0593P)^2^+0.7919P] where P=(Fo^2^+2Fc^2^)/3'
_refine_ls_weighting_scheme calc
_refine_ls_wR_factor_gt 0.1066
_refine_ls_wR_factor_ref 0.1154
_reflns_number_gt 2517
_reflns_number_total 3031
_reflns_threshold_expression 'I > 2\s(I)'
_cod_data_source_file jy2047.cif
_cod_data_source_block I
_cod_database_code 2023144
_shelx_space_group_comment
;
The symmetry employed for this shelxl refinement is uniquely defined
by the following loop, which should always be used as a source of
symmetry information in preference to the above space-group names.
They are only intended as comments.
;
_shelx_estimated_absorpt_t_min 0.976
_shelx_estimated_absorpt_t_max 0.992

loop_
_space_group_symop_operation_xyz
'x, y, z'
'-x, y, -z+1/2'
'x+1/2, y+1/2, z'
'-x+1/2, y+1/2, -z+1/2'
'-x, -y, -z'
'x, -y, z-1/2'
'-x+1/2, -y+1/2, -z'
'x+1/2, -y+1/2, z-1/2'

loop_
_atom_site_type_symbol
_atom_site_label
_atom_site_fract_x
_atom_site_fract_y
_atom_site_fract_z
_atom_site_U_iso_or_equiv
_atom_site_adp_type
_atom_site_calc_flag
_atom_site_occupancy
_atom_site_disorder_assembly
_atom_site_disorder_group
O O1 0.75633(12) 1.09654(7) 0.74589(4) 0.0550(3) Uani d 1 . .
O O2 0.61257(9) 1.00599(5) 0.67405(3) 0.0340(2) Uani d 1 . .
O O3 0.39172(8) 0.65701(5) 0.57181(3) 0.02737(17) Uani d 1 . .
O O4 0.30429(9) 0.48767(5) 0.51199(3) 0.03335(19) Uani d 1 . .
O O5 0.43669(8) 0.40506(5) 0.59491(3) 0.02889(18) Uani d 1 . .
C C1 0.72524(12) 0.84028(8) 0.74031(5) 0.0296(2) Uani d 1 . .
H H1 0.764445 0.783825 0.762671 0.036 Uiso calc 1 . .
C C2 0.77358(13) 0.92769(8) 0.76270(5) 0.0341(2) Uani d 1 . .
H H2 0.846404 0.932070 0.801150 0.041 Uiso calc 1 . .
C C3 0.71754(14) 1.01526(8) 0.72973(5) 0.0366(3) Uani d 1 . .
C C4 0.56065(11) 0.91657(7) 0.65061(4) 0.0261(2) Uani d 1 . .
C C5 0.45308(12) 0.91484(7) 0.59435(5) 0.0288(2) Uani d 1 . .
H H5 0.417946 0.973141 0.573336 0.035 Uiso calc 1 . .
C C6 0.39835(11) 0.82698(7) 0.56963(4) 0.0268(2) Uani d 1 . .
H H6 0.324788 0.824656 0.531298 0.032 Uiso calc 1 . .
C C7 0.45074(11) 0.74109(7) 0.60079(4) 0.0238(2) Uani d 1 . .
C C8 0.55704(11) 0.74335(7) 0.65691(4) 0.0246(2) Uani d 1 . .
H H8 0.591389 0.685046 0.678111 0.030 Uiso calc 1 . .
C C9 0.61368(11) 0.83234(7) 0.68224(4) 0.0246(2) Uani d 1 . .
C C10 0.45751(12) 0.57113(7) 0.60081(4) 0.0258(2) Uani d 1 . .
H H10A 0.430090 0.566985 0.645869 0.031 Uiso calc 1 . .
H H10B 0.578154 0.571536 0.601579 0.031 Uiso calc 1 . .
C C11 0.38763(11) 0.48537(7) 0.56293(4) 0.0249(2) Uani d 1 . .
C C12 0.38869(13) 0.31449(7) 0.56288(5) 0.0316(2) Uani d 1 . .
H H12A 0.426499 0.312769 0.519332 0.038 Uiso calc 1 . .
H H12B 0.268095 0.307832 0.558270 0.038 Uiso calc 1 . .
C C13 0.46617(15) 0.23374(8) 0.60369(6) 0.0411(3) Uani d 1 . .
H H13A 0.434714 0.171748 0.583483 0.062 Uiso calc 1 . .
H H13B 0.428707 0.236471 0.646769 0.062 Uiso calc 1 . .
H H13C 0.585489 0.240449 0.607364 0.062 Uiso calc 1 . .

loop_
_atom_site_aniso_label
_atom_site_aniso_U_11
_atom_site_aniso_U_22
_atom_site_aniso_U_33
_atom_site_aniso_U_12
_atom_site_aniso_U_13
_atom_site_aniso_U_23
O1 0.0740(6) 0.0406(5) 0.0461(5) -0.0193(4) -0.0137(4) -0.0108(4)
O2 0.0400(4) 0.0273(4) 0.0323(4) -0.0061(3) -0.0069(3) -0.0044(3)
O3 0.0308(4) 0.0226(3) 0.0261(3) -0.0025(2) -0.0093(3) 0.0009(2)
O4 0.0369(4) 0.0320(4) 0.0283(4) -0.0025(3) -0.0101(3) 0.0005(3)
O5 0.0350(4) 0.0239(3) 0.0263(3) -0.0031(3) -0.0039(3) 0.0020(3)
C1 0.0275(5) 0.0371(5) 0.0229(4) -0.0028(4) -0.0034(4) 0.0001(4)
C2 0.0325(5) 0.0440(6) 0.0242(4) -0.0084(4) -0.0044(4) -0.0043(4)
C3 0.0395(6) 0.0400(6) 0.0291(5) -0.0112(4) -0.0029(4) -0.0079(4)
C4 0.0261(4) 0.0259(5) 0.0254(4) -0.0044(3) -0.0014(3) -0.0038(3)
C5 0.0306(5) 0.0256(5) 0.0285(5) 0.0000(4) -0.0059(4) 0.0020(4)
C6 0.0263(4) 0.0277(5) 0.0245(4) -0.0011(3) -0.0071(3) 0.0017(3)
C7 0.0226(4) 0.0244(4) 0.0235(4) -0.0025(3) -0.0024(3) -0.0005(3)
C8 0.0244(4) 0.0265(4) 0.0218(4) -0.0006(3) -0.0029(3) 0.0027(3)
C9 0.0220(4) 0.0309(5) 0.0203(4) -0.0022(3) -0.0015(3) -0.0009(3)
C10 0.0288(5) 0.0245(4) 0.0226(4) -0.0024(3) -0.0043(3) 0.0025(3)
C11 0.0251(4) 0.0257(4) 0.0233(4) -0.0024(3) -0.0001(3) 0.0022(3)
C12 0.0384(5) 0.0247(5) 0.0317(5) -0.0034(4) 0.0036(4) -0.0026(4)
C13 0.0418(6) 0.0289(5) 0.0534(7) 0.0043(4) 0.0082(5) 0.0041(5)

loop_
_atom_type_symbol
_atom_type_description
_atom_type_scat_dispersion_real
_atom_type_scat_dispersion_imag
_atom_type_scat_source
C C 0.0033 0.0016 'International Tables Vol C Tables 4.2.6.8 and 6.1.1.4'
H H 0.0000 0.0000 'International Tables Vol C Tables 4.2.6.8 and 6.1.1.4'
O O 0.0106 0.0060 'International Tables Vol C Tables 4.2.6.8 and 6.1.1.4'

loop_
_geom_angle_atom_site_label_1
_geom_angle_atom_site_label_2
_geom_angle_atom_site_label_3
_geom_angle_site_symmetry_1
_geom_angle_site_symmetry_3
_geom_angle
_geom_angle_publ_flag
C3 O2 C4 . . 121.57(8) ?
C7 O3 C10 . . 115.08(7) ?
C11 O5 C12 . . 115.90(7) ?
C2 C1 C9 . . 119.89(9) ?
C2 C1 H1 . . 120.1 ?
C9 C1 H1 . . 120.1 ?
C1 C2 C3 . . 121.67(8) ?
C1 C2 H2 . . 119.2 ?
C3 C2 H2 . . 119.2 ?
O1 C3 O2 . . 116.42(10) ?
O1 C3 C2 . . 126.09(10) ?
O2 C3 C2 . . 117.48(9) ?
O2 C4 C9 . . 121.13(8) ?
O2 C4 C5 . . 117.22(9) ?
C9 C4 C5 . . 121.64(9) ?
C6 C5 C4 . . 118.87(9) ?
C6 C5 H5 . . 120.6 ?
C4 C5 H5 . . 120.6 ?
C5 C6 C7 . . 120.35(8) ?
C5 C6 H6 . . 119.8 ?
C7 C6 H6 . . 119.8 ?
O3 C7 C8 . . 123.44(8) ?
O3 C7 C6 . . 116.07(7) ?
C8 C7 C6 . . 120.49(8) ?
C7 C8 C9 . . 119.51(9) ?
C7 C8 H8 . . 120.2 ?
C9 C8 H8 . . 120.2 ?
C4 C9 C8 . . 119.14(8) ?
C4 C9 C1 . . 118.25(9) ?
C8 C9 C1 . . 122.61(9) ?
O3 C10 C11 . . 109.44(7) ?
O3 C10 H10A . . 109.8 ?
C11 C10 H10A . . 109.8 ?
O3 C10 H10B . . 109.8 ?
C11 C10 H10B . . 109.8 ?
H10A C10 H10B . . 108.2 ?
O4 C11 O5 . . 125.15(9) ?
O4 C11 C10 . . 126.30(9) ?
O5 C11 C10 . . 108.54(7) ?
O5 C12 C13 . . 107.74(8) ?
O5 C12 H12A . . 110.2 ?
C13 C12 H12A . . 110.2 ?
O5 C12 H12B . . 110.2 ?
C13 C12 H12B . . 110.2 ?
H12A C12 H12B . . 108.5 ?
C12 C13 H13A . . 109.5 ?
C12 C13 H13B . . 109.5 ?
H13A C13 H13B . . 109.5 ?
C12 C13 H13C . . 109.5 ?
H13A C13 H13C . . 109.5 ?
H13B C13 H13C . . 109.5 ?

loop_
_geom_bond_atom_site_label_1
_geom_bond_atom_site_label_2
_geom_bond_site_symmetry_2
_geom_bond_distance
_geom_bond_publ_flag
O1 C3 . 1.2096(13) ?
O2 C3 . 1.3769(12) ?
O2 C4 . 1.3838(11) ?
O3 C7 . 1.3778(11) ?
O3 C10 . 1.4169(11) ?
O4 C11 . 1.2013(11) ?
O5 C11 . 1.3383(11) ?
O5 C12 . 1.4573(11) ?
C1 C2 . 1.3440(14) ?
C1 C9 . 1.4432(12) ?
C1 H1 . 0.9500 ?
C2 C3 . 1.4467(16) ?
C2 H2 . 0.9500 ?
C4 C9 . 1.3888(13) ?
C4 C5 . 1.3920(12) ?
C5 C6 . 1.3798(13) ?
C5 H5 . 0.9500 ?
C6 C7 . 1.4026(13) ?
C6 H6 . 0.9500 ?
C7 C8 . 1.3842(12) ?
C8 C9 . 1.4025(13) ?
C8 H8 . 0.9500 ?
C10 C11 . 1.5074(12) ?
C10 H10A . 0.9900 ?
C10 H10B . 0.9900 ?
C12 C13 . 1.5062(15) ?
C12 H12A . 0.9900 ?
C12 H12B . 0.9900 ?
C13 H13A . 0.9800 ?
C13 H13B . 0.9800 ?
C13 H13C . 0.9800 ?

loop_
_geom_hbond_atom_site_label_D
_geom_hbond_atom_site_label_H
_geom_hbond_atom_site_label_A
_geom_hbond_site_symmetry_A
_geom_hbond_distance_DH
_geom_hbond_distance_HA
_geom_hbond_distance_DA
_geom_hbond_angle_DHA
_geom_hbond_publ_flag
C5 H5 O4 7_566 0.95 2.47 3.1973(12) 133.2 yes
C6 H6 O3 7_566 0.95 2.65 3.5965(11) 172.1 yes
C1 H1 O1 4_646 0.95 2.61 3.3951(15) 140 yes
C8 H8 O1 4_646 0.95 2.27 3.1536(12) 154.0 yes
C12 H12A O3 5_666 0.99 2.57 3.5156(13) 159.4 yes

loop_
_geom_torsion_atom_site_label_1
_geom_torsion_atom_site_label_2
_geom_torsion_atom_site_label_3
_geom_torsion_atom_site_label_4
_geom_torsion_site_symmetry_1
_geom_torsion_site_symmetry_2
_geom_torsion_site_symmetry_3
_geom_torsion_site_symmetry_4
_geom_torsion
_geom_torsion_publ_flag
C9 C1 C2 C3 . . . . -0.47(16) ?
C4 O2 C3 O1 . . . . 179.55(10) ?
C4 O2 C3 C2 . . . . 0.72(15) ?
C1 C2 C3 O1 . . . . -178.93(12) ?
C1 C2 C3 O2 . . . . -0.23(16) ?
C3 O2 C4 C9 . . . . -0.50(15) ?
C3 O2 C4 C5 . . . . 179.29(9) ?
O2 C4 C5 C6 . . . . -179.84(9) ?
C9 C4 C5 C6 . . . . -0.05(15) ?
C4 C5 C6 C7 . . . . -0.08(15) ?
C10 O3 C7 C8 . . . . -4.68(13) ?
C10 O3 C7 C6 . . . . 174.59(8) ?
C5 C6 C7 O3 . . . . -178.87(8) ?
C5 C6 C7 C8 . . . . 0.43(15) ?
O3 C7 C8 C9 . . . . 178.61(8) ?
C6 C7 C8 C9 . . . . -0.63(14) ?
O2 C4 C9 C8 . . . . 179.62(8) ?
C5 C4 C9 C8 . . . . -0.16(15) ?
O2 C4 C9 C1 . . . . -0.21(14) ?
C5 C4 C9 C1 . . . . 180.00(8) ?
C7 C8 C9 C4 . . . . 0.50(14) ?
C7 C8 C9 C1 . . . . -179.67(8) ?
C2 C1 C9 C4 . . . . 0.69(14) ?
C2 C1 C9 C8 . . . . -179.14(9) ?
C7 O3 C10 C11 . . . . -177.82(7) ?
C12 O5 C11 O4 . . . . 2.60(14) ?
C12 O5 C11 C10 . . . . -176.17(7) ?
O3 C10 C11 O4 . . . . 8.06(14) ?
O3 C10 C11 O5 . . . . -173.20(7) ?
C11 O5 C12 C13 . . . . 175.57(8) ?
